data_7205792
loop_
_publ_author_name
'Paton, Andrew S.'
'Lough, Alan J.'
'Bender, Timothy P.'

_publ_section_title
;
 A role for \p--Br interactions in the solid-state molecular packing of
 para-halo-phenoxy-boronsubphthalocyanines
;
_journal_issue 11
_journal_name_full CrystEngComm
_journal_page_first 3653
_journal_paper_doi 10.1039/c0ce00796j
_journal_volume 13
_journal_year 2011
_chemical_formula_moiety 'C30 H16 B Cl N6 O'
_chemical_formula_sum 'C30 H16 B Cl N6 O'
_chemical_formula_weight 522.75
_chemical_name_systematic
;
?
;
_space_group_IT_number 2
_symmetry_cell_setting triclinic
_symmetry_space_group_name_Hall '-P 1'
_symmetry_space_group_name_H-M 'P -1'
_atom_sites_solution_hydrogens geom
_atom_sites_solution_primary direct
_atom_sites_solution_secondary difmap
_audit_creation_method SHELXL-97
_cell_angle_alpha 86.562(2)
_cell_angle_beta 78.274(2)
_cell_angle_gamma 67.4840(14)
_cell_formula_units_Z 2
_cell_length_a 10.0961(4)
_cell_length_b 10.9362(4)
_cell_length_c 11.6798(3)
_cell_measurement_reflns_used 10801
_cell_measurement_temperature 150(1)
_cell_measurement_theta_max 27.5
_cell_measurement_theta_min 2.6
_cell_volume 1166.21(7)
_computing_cell_refinement 'Denzo-SMN (Otwinowski & Minor, 1997)'
_computing_data_collection 'Collect (Nonius B.V., 1997-2002)'
_computing_data_reduction Denzo-SMN
_computing_molecular_graphics 'PLATON (Spek, 2009)'
_computing_publication_material 'SHELXTL V6.1'
_computing_structure_refinement 'SHELXTL V6.1 (Sheldrick, 2008)'
_computing_structure_solution 'SIR-92 (Altomare et al., 1994)'
_diffrn_ambient_temperature 150(2)
_diffrn_detector_area_resol_mean 9
_diffrn_measured_fraction_theta_full 0.991
_diffrn_measured_fraction_theta_max 0.981
_diffrn_measurement_device_type 'Nonius KappaCCD'
_diffrn_measurement_method '\f scans and \w scans with \k offsets'
_diffrn_radiation_monochromator graphite
_diffrn_radiation_source 'fine-focus sealed tube'
_diffrn_radiation_type MoK\a
_diffrn_radiation_wavelength 0.71073
_diffrn_reflns_av_R_equivalents 0.0411
_diffrn_reflns_av_sigmaI/netI 0.0575
_diffrn_reflns_limit_h_max 13
_diffrn_reflns_limit_h_min -12
_diffrn_reflns_limit_k_max 14
_diffrn_reflns_limit_k_min -14
_diffrn_reflns_limit_l_max 15
_diffrn_reflns_limit_l_min -14
_diffrn_reflns_number 10801
_diffrn_reflns_theta_full 25.24
_diffrn_reflns_theta_max 27.48
_diffrn_reflns_theta_min 2.57
_exptl_absorpt_coefficient_mu 0.204
_exptl_absorpt_correction_T_max 0.978
_exptl_absorpt_correction_T_min 0.876
_exptl_absorpt_correction_type multi-scan
_exptl_absorpt_process_details
;
multi-scan from symmetry-related measurements
Sortav (Blessing 1995)
;
_exptl_crystal_colour colourless
_exptl_crystal_density_diffrn 1.489
_exptl_crystal_density_method 'not measured'
_exptl_crystal_description block
_exptl_crystal_F_000 536
_exptl_crystal_size_max 0.20
_exptl_crystal_size_mid 0.14
_exptl_crystal_size_min 0.13
_refine_diff_density_max 0.370
_refine_diff_density_min -0.406
_refine_diff_density_rms 0.065
_refine_ls_extinction_method none
_refine_ls_goodness_of_fit_ref 1.059
_refine_ls_hydrogen_treatment constr
_refine_ls_matrix_type full
_refine_ls_number_parameters 352
_refine_ls_number_reflns 5249
_refine_ls_number_restraints 0
_refine_ls_restrained_S_all 1.059
_refine_ls_R_factor_all 0.0841
_refine_ls_R_factor_gt 0.0524
_refine_ls_shift/su_max 0.002
_refine_ls_shift/su_mean 0.000
_refine_ls_structure_factor_coef Fsqd
_refine_ls_weighting_details 'calc w=1/[\s^2^(Fo^2^)+(0.0787P)^2^+0.3263P] where P=(Fo^2^+2Fc^2^)/3'
_refine_ls_weighting_scheme calc
_refine_ls_wR_factor_gt 0.1304
_refine_ls_wR_factor_ref 0.1548
_reflns_number_gt 3667
_reflns_number_total 5249
_reflns_threshold_expression I>2\s(I)
_cod_data_source_file c0ce00796j.txt
_cod_data_source_block ClPhO-BsubPc
_cod_depositor_comments
;
The following automatic conversions were performed:
'_symmetry_cell_setting' value 'Triclinic' changed to 'triclinic'
according to '/home/saulius/struct/CIF-dictionaries/cif_core.dic'
dictionary named 'cif_core.dic' version 2.4.1 from 2010-06-29.

Automatic conversion script
Id: cif_fix_enum 1555 2011-01-17 13:19:09Z saulius 
;
_cod_database_code 7205792

loop_
_symmetry_equiv_pos_as_xyz
'x, y, z'
'-x, -y, -z'

loop_
_atom_site_label
_atom_site_type_symbol
_atom_site_fract_x
_atom_site_fract_y
_atom_site_fract_z
_atom_site_U_iso_or_equiv
_atom_site_adp_type
_atom_site_occupancy
_atom_site_symmetry_multiplicity
_atom_site_calc_flag
_atom_site_refinement_flags
_atom_site_disorder_assembly
_atom_site_disorder_group
Cl1 Cl -0.41103(7) 0.92309(6) 0.73417(5) 0.04080(19) Uani 1 1 d . . .
O1 O 0.11591(16) 0.57238(15) 0.90197(12) 0.0262(3) Uani 1 1 d . . .
N1 N 0.36376(19) 0.40563(18) 0.86604(14) 0.0240(4) Uani 1 1 d . . .
N2 N 0.32564(19) 0.20261(18) 0.87662(14) 0.0249(4) Uani 1 1 d . . .
N3 N 0.19634(19) 0.38052(17) 0.76310(14) 0.0242(4) Uani 1 1 d . . .
N4 N 0.16426(19) 0.49344(18) 0.58335(15) 0.0252(4) Uani 1 1 d . . .
N5 N 0.28689(19) 0.54861(17) 0.71272(15) 0.0236(4) Uani 1 1 d . . .
N6 N 0.4950(2) 0.54135(18) 0.78150(15) 0.0275(4) Uani 1 1 d . . .
C1 C 0.4810(2) 0.4438(2) 0.85283(18) 0.0254(5) Uani 1 1 d . . .
C2 C 0.5908(2) 0.3397(2) 0.90386(17) 0.0254(5) Uani 1 1 d . . .
C3 C 0.7321(3) 0.3231(2) 0.91169(19) 0.0315(5) Uani 1 1 d . . .
H3A H 0.7678 0.3916 0.8894 0.038 Uiso 1 1 calc R . .
C4 C 0.8194(3) 0.2046(2) 0.9528(2) 0.0338(5) Uani 1 1 d . . .
H4A H 0.9162 0.1916 0.9592 0.041 Uiso 1 1 calc R . .
C5 C 0.7675(3) 0.1036(2) 0.98495(19) 0.0316(5) Uani 1 1 d . . .
H5A H 0.8296 0.0237 1.0140 0.038 Uiso 1 1 calc R . .
C6 C 0.6287(2) 0.1165(2) 0.97582(17) 0.0275(5) Uani 1 1 d . . .
H6A H 0.5954 0.0464 0.9968 0.033 Uiso 1 1 calc R . .
C7 C 0.5385(2) 0.2357(2) 0.93480(17) 0.0245(5) Uani 1 1 d . . .
C8 C 0.3966(2) 0.2770(2) 0.90086(17) 0.0240(4) Uani 1 1 d . . .
C9 C 0.2332(2) 0.2526(2) 0.80176(17) 0.0239(4) Uani 1 1 d . . .
C10 C 0.1863(2) 0.1849(2) 0.72473(18) 0.0253(5) Uani 1 1 d . . .
C11 C 0.1977(2) 0.0537(2) 0.71804(18) 0.0269(5) Uani 1 1 d . . .
H11A H 0.2339 -0.0080 0.7759 0.032 Uiso 1 1 calc R . .
C12 C 0.1549(3) 0.0164(2) 0.62523(19) 0.0311(5) Uani 1 1 d . . .
H12A H 0.1597 -0.0716 0.6205 0.037 Uiso 1 1 calc R . .
C13 C 0.1047(3) 0.1053(2) 0.5382(2) 0.0330(5) Uani 1 1 d . . .
H13A H 0.0752 0.0764 0.4761 0.040 Uiso 1 1 calc R . .
C14 C 0.0969(2) 0.2344(2) 0.54000(19) 0.0286(5) Uani 1 1 d . . .
H14A H 0.0659 0.2933 0.4790 0.034 Uiso 1 1 calc R . .
C15 C 0.1360(2) 0.2748(2) 0.63432(18) 0.0246(5) Uani 1 1 d . . .
C16 C 0.1545(2) 0.3962(2) 0.65701(18) 0.0248(5) Uani 1 1 d . . .
C17 C 0.2382(2) 0.5635(2) 0.60972(17) 0.0246(5) Uani 1 1 d . . .
C18 C 0.3091(2) 0.6423(2) 0.53697(17) 0.0245(5) Uani 1 1 d . . .
C19 C 0.2961(2) 0.6963(2) 0.42689(18) 0.0273(5) Uani 1 1 d . . .
H19A H 0.2313 0.6838 0.3842 0.033 Uiso 1 1 calc R . .
C20 C 0.3805(3) 0.7688(2) 0.38147(19) 0.0314(5) Uani 1 1 d . . .
H20A H 0.3694 0.8107 0.3084 0.038 Uiso 1 1 calc R . .
C21 C 0.4814(3) 0.7816(2) 0.4407(2) 0.0323(5) Uani 1 1 d . . .
H21A H 0.5382 0.8313 0.4067 0.039 Uiso 1 1 calc R . .
C22 C 0.5006(2) 0.7235(2) 0.54799(19) 0.0294(5) Uani 1 1 d . . .
H22A H 0.5728 0.7289 0.5861 0.035 Uiso 1 1 calc R . .
C23 C 0.4112(2) 0.6573(2) 0.59789(18) 0.0250(5) Uani 1 1 d . . .
C24 C 0.4012(2) 0.5875(2) 0.70817(18) 0.0252(5) Uani 1 1 d . . .
C25 C -0.0066(2) 0.6544(2) 0.86042(17) 0.0239(4) Uani 1 1 d . . .
C26 C -0.1188(2) 0.6113(2) 0.85977(18) 0.0275(5) Uani 1 1 d . . .
H26A H -0.1110 0.5259 0.8876 0.033 Uiso 1 1 calc R . .
C27 C -0.2431(2) 0.6929(2) 0.81846(18) 0.0287(5) Uani 1 1 d . . .
H27A H -0.3197 0.6633 0.8166 0.034 Uiso 1 1 calc R . .
C28 C -0.2531(2) 0.8178(2) 0.78012(18) 0.0287(5) Uani 1 1 d . . .
C29 C -0.1418(2) 0.8618(2) 0.78030(18) 0.0279(5) Uani 1 1 d . . .
H29A H -0.1503 0.9477 0.7534 0.033 Uiso 1 1 calc R . .
C30 C -0.0175(2) 0.7792(2) 0.82014(18) 0.0268(5) Uani 1 1 d . . .
H30A H 0.0602 0.8081 0.8198 0.032 Uiso 1 1 calc R . .
B1 B 0.2317(3) 0.4827(2) 0.8169(2) 0.0229(5) Uani 1 1 d . . .

loop_
_atom_site_aniso_label
_atom_site_aniso_U_11
_atom_site_aniso_U_22
_atom_site_aniso_U_33
_atom_site_aniso_U_23
_atom_site_aniso_U_13
_atom_site_aniso_U_12
Cl1 0.0361(4) 0.0331(4) 0.0491(4) 0.0054(3) -0.0185(3) -0.0043(3)
O1 0.0288(8) 0.0230(8) 0.0266(7) 0.0032(6) -0.0091(6) -0.0082(7)
N1 0.0270(10) 0.0227(10) 0.0240(9) 0.0026(7) -0.0081(7) -0.0100(8)
N2 0.0279(10) 0.0231(10) 0.0252(9) 0.0023(7) -0.0082(7) -0.0099(8)
N3 0.0259(9) 0.0212(9) 0.0268(9) 0.0038(7) -0.0089(7) -0.0090(8)
N4 0.0263(10) 0.0202(9) 0.0296(9) 0.0023(7) -0.0102(7) -0.0074(8)
N5 0.0252(9) 0.0192(9) 0.0275(9) 0.0031(7) -0.0089(7) -0.0083(8)
N6 0.0309(10) 0.0226(10) 0.0316(10) 0.0034(8) -0.0118(8) -0.0104(8)
C1 0.0284(11) 0.0230(11) 0.0273(11) -0.0016(9) -0.0089(9) -0.0105(10)
C2 0.0301(12) 0.0233(12) 0.0239(10) 0.0009(8) -0.0112(9) -0.0084(10)
C3 0.0333(13) 0.0322(13) 0.0349(12) 0.0009(10) -0.0140(10) -0.0153(11)
C4 0.0304(12) 0.0364(14) 0.0366(12) 0.0012(10) -0.0175(10) -0.0096(11)
C5 0.0343(13) 0.0282(13) 0.0305(11) 0.0029(9) -0.0151(10) -0.0058(10)
C6 0.0332(12) 0.0241(12) 0.0248(11) 0.0031(9) -0.0099(9) -0.0086(10)
C7 0.0272(11) 0.0241(11) 0.0228(10) 0.0011(8) -0.0077(8) -0.0090(9)
C8 0.0260(11) 0.0219(11) 0.0232(10) 0.0034(8) -0.0081(8) -0.0070(9)
C9 0.0238(11) 0.0233(11) 0.0246(10) 0.0042(8) -0.0054(8) -0.0090(9)
C10 0.0215(11) 0.0277(12) 0.0282(11) 0.0035(9) -0.0063(8) -0.0106(9)
C11 0.0295(12) 0.0215(11) 0.0303(11) 0.0048(9) -0.0076(9) -0.0099(10)
C12 0.0323(13) 0.0257(12) 0.0369(12) 0.0009(9) -0.0077(10) -0.0122(10)
C13 0.0364(14) 0.0324(14) 0.0347(12) -0.0015(10) -0.0111(10) -0.0158(11)
C14 0.0296(12) 0.0286(12) 0.0310(11) 0.0048(9) -0.0122(9) -0.0123(10)
C15 0.0233(11) 0.0228(11) 0.0281(11) 0.0038(9) -0.0064(8) -0.0091(9)
C16 0.0229(11) 0.0230(11) 0.0274(10) 0.0017(8) -0.0082(8) -0.0060(9)
C17 0.0255(11) 0.0205(11) 0.0260(10) 0.0028(8) -0.0080(9) -0.0057(9)
C18 0.0275(11) 0.0158(10) 0.0274(11) 0.0018(8) -0.0049(9) -0.0054(9)
C19 0.0282(12) 0.0226(12) 0.0278(11) -0.0008(9) -0.0053(9) -0.0058(9)
C20 0.0367(13) 0.0271(12) 0.0265(11) 0.0037(9) -0.0025(10) -0.0103(10)
C21 0.0312(13) 0.0250(12) 0.0363(12) 0.0037(10) -0.0005(10) -0.0094(10)
C22 0.0251(12) 0.0252(12) 0.0363(12) 0.0012(9) -0.0054(9) -0.0083(10)
C23 0.0260(11) 0.0179(11) 0.0283(11) 0.0025(8) -0.0052(9) -0.0057(9)
C24 0.0253(11) 0.0200(11) 0.0316(11) 0.0006(9) -0.0067(9) -0.0093(9)
C25 0.0252(11) 0.0234(11) 0.0200(10) -0.0002(8) -0.0049(8) -0.0055(9)
C26 0.0293(12) 0.0241(12) 0.0289(11) 0.0036(9) -0.0053(9) -0.0105(10)
C27 0.0271(12) 0.0310(13) 0.0299(11) 0.0021(9) -0.0072(9) -0.0125(10)
C28 0.0296(12) 0.0261(12) 0.0271(11) 0.0001(9) -0.0093(9) -0.0048(10)
C29 0.0359(13) 0.0182(11) 0.0300(11) 0.0023(9) -0.0082(9) -0.0100(10)
C30 0.0301(12) 0.0247(12) 0.0275(11) 0.0016(9) -0.0072(9) -0.0119(10)
B1 0.0232(12) 0.0199(12) 0.0251(12) 0.0024(9) -0.0083(9) -0.0060(10)

loop_
_atom_type_symbol
_atom_type_description
_atom_type_scat_dispersion_real
_atom_type_scat_dispersion_imag
_atom_type_scat_source
C C 0.0033 0.0016 'International Tables Vol C Tables 4.2.6.8 and 6.1.1.4'
H H 0.0000 0.0000 'International Tables Vol C Tables 4.2.6.8 and 6.1.1.4'
B B 0.0013 0.0007 'International Tables Vol C Tables 4.2.6.8 and 6.1.1.4'
N N 0.0061 0.0033 'International Tables Vol C Tables 4.2.6.8 and 6.1.1.4'
O O 0.0106 0.0060 'International Tables Vol C Tables 4.2.6.8 and 6.1.1.4'
Cl Cl 0.1484 0.1585 'International Tables Vol C Tables 4.2.6.8 and 6.1.1.4'

loop_
_geom_angle_atom_site_label_1
_geom_angle_atom_site_label_2
_geom_angle_atom_site_label_3
_geom_angle
_geom_angle_site_symmetry_1
_geom_angle_site_symmetry_3
_geom_angle_publ_flag
C25 O1 B1 115.79(15) . . ?
C8 N1 C1 112.75(18) . . ?
C8 N1 B1 123.18(18) . . ?
C1 N1 B1 122.11(18) . . ?
C8 N2 C9 117.09(18) . . ?
C16 N3 C9 112.77(18) . . ?
C16 N3 B1 122.90(17) . . ?
C9 N3 B1 122.88(17) . . ?
C17 N4 C16 116.69(17) . . ?
C24 N5 C17 113.69(17) . . ?
C24 N5 B1 122.54(17) . . ?
C17 N5 B1 123.46(17) . . ?
C24 N6 C1 116.79(18) . . ?
N6 C1 N1 123.07(19) . . ?
N6 C1 C2 129.4(2) . . ?
N1 C1 C2 105.74(18) . . ?
C3 C2 C7 120.7(2) . . ?
C3 C2 C1 131.2(2) . . ?
C7 C2 C1 107.56(18) . . ?
C4 C3 C2 118.3(2) . . ?
C3 C4 C5 121.0(2) . . ?
C6 C5 C4 121.9(2) . . ?
C5 C6 C7 118.1(2) . . ?
C6 C7 C2 120.0(2) . . ?
C6 C7 C8 132.6(2) . . ?
C2 C7 C8 106.93(18) . . ?
N2 C8 N1 122.77(19) . . ?
N2 C8 C7 129.4(2) . . ?
N1 C8 C7 105.75(18) . . ?
N2 C9 N3 122.35(19) . . ?
N2 C9 C10 129.8(2) . . ?
N3 C9 C10 105.88(17) . . ?
C11 C10 C15 119.74(19) . . ?
C11 C10 C9 132.6(2) . . ?
C15 C10 C9 107.24(18) . . ?
C12 C11 C10 118.3(2) . . ?
C11 C12 C13 121.5(2) . . ?
C14 C13 C12 121.7(2) . . ?
C13 C14 C15 117.7(2) . . ?
C14 C15 C10 121.1(2) . . ?
C14 C15 C16 131.55(19) . . ?
C10 C15 C16 106.93(18) . . ?
N4 C16 N3 122.88(19) . . ?
N4 C16 C15 129.54(19) . . ?
N3 C16 C15 105.97(17) . . ?
N4 C17 N5 122.14(18) . . ?
N4 C17 C18 131.10(18) . . ?
N5 C17 C18 105.53(17) . . ?
C19 C18 C23 120.39(19) . . ?
C19 C18 C17 132.4(2) . . ?
C23 C18 C17 107.20(17) . . ?
C20 C19 C18 117.9(2) . . ?
C19 C20 C21 121.4(2) . . ?
C22 C21 C20 121.5(2) . . ?
C23 C22 C21 117.9(2) . . ?
C22 C23 C18 120.76(19) . . ?
C22 C23 C24 132.1(2) . . ?
C18 C23 C24 107.13(18) . . ?
N6 C24 N5 122.33(19) . . ?
N6 C24 C23 131.02(19) . . ?
N5 C24 C23 105.24(17) . . ?
O1 C25 C26 119.48(19) . . ?
O1 C25 C30 120.32(19) . . ?
C26 C25 C30 120.2(2) . . ?
C25 C26 C27 120.2(2) . . ?
C28 C27 C26 118.9(2) . . ?
C29 C28 C27 121.4(2) . . ?
C29 C28 Cl1 119.30(18) . . ?
C27 C28 Cl1 119.29(18) . . ?
C28 C29 C30 119.3(2) . . ?
C25 C30 C29 120.0(2) . . ?
O1 B1 N1 112.52(17) . . ?
O1 B1 N5 114.48(18) . . ?
N1 B1 N5 104.39(17) . . ?
O1 B1 N3 116.42(18) . . ?
N1 B1 N3 104.75(17) . . ?
N5 B1 N3 102.98(16) . . ?

loop_
_geom_bond_atom_site_label_1
_geom_bond_atom_site_label_2
_geom_bond_distance
_geom_bond_site_symmetry_2
_geom_bond_publ_flag
Cl1 C28 1.738(2) . ?
O1 C25 1.383(3) . ?
O1 B1 1.442(3) . ?
N1 C8 1.372(3) . ?
N1 C1 1.377(3) . ?
N1 B1 1.487(3) . ?
N2 C8 1.346(3) . ?
N2 C9 1.348(3) . ?
N3 C16 1.369(3) . ?
N3 C9 1.376(3) . ?
N3 B1 1.501(3) . ?
N4 C17 1.341(3) . ?
N4 C16 1.348(3) . ?
N5 C24 1.365(3) . ?
N5 C17 1.368(3) . ?
N5 B1 1.496(3) . ?
N6 C24 1.341(3) . ?
N6 C1 1.347(3) . ?
C1 C2 1.449(3) . ?
C2 C3 1.389(3) . ?
C2 C7 1.427(3) . ?
C3 C4 1.382(3) . ?
C4 C5 1.396(3) . ?
C5 C6 1.379(3) . ?
C6 C7 1.397(3) . ?
C7 C8 1.459(3) . ?
C9 C10 1.450(3) . ?
C10 C11 1.400(3) . ?
C10 C15 1.432(3) . ?
C11 C12 1.380(3) . ?
C12 C13 1.396(3) . ?
C13 C14 1.385(3) . ?
C14 C15 1.391(3) . ?
C15 C16 1.456(3) . ?
C17 C18 1.454(3) . ?
C18 C19 1.392(3) . ?
C18 C23 1.427(3) . ?
C19 C20 1.386(3) . ?
C20 C21 1.393(3) . ?
C21 C22 1.386(3) . ?
C22 C23 1.383(3) . ?
C23 C24 1.463(3) . ?
C25 C26 1.385(3) . ?
C25 C30 1.387(3) . ?
C26 C27 1.393(3) . ?
C27 C28 1.384(3) . ?
C28 C29 1.382(3) . ?
C29 C30 1.389(3) . ?
